data_7127167
loop_
_publ_author_name
'Prodius, Denis'
'Klocke, Matthew'
'Smetana, Volodymyr'
'Alammar, Tarek'
'Perez Garcia, Marilu'
'Windus, Theresa L.'
'Nlebedim, Ikenna C.'
'Mudring, Anja-Verena'

_publ_section_title
;
 Rationally designed rare earth separation by selective oxalate
 solubilization.
;
_journal_issue 77
_journal_name_full 'Chemical communications (Cambridge, England)'
_journal_page_first 11386
_journal_page_last 11389
_journal_paper_doi 10.1039/d0cc02270e
_journal_volume 56
_journal_year 2020
_chemical_formula_moiety 'C4 H2 O8, 2(C4 H7 N2), 2(H2 O)'
_chemical_formula_sum 'C12 H20 N4 O10'
_chemical_formula_weight 380.31
_space_group_crystal_system monoclinic
_space_group_IT_number 14
_space_group_name_Hall '-P 2ybc'
_space_group_name_H-M_alt 'P 1 21/c 1'
_symmetry_Int_Tables_number 14
_audit_creation_date 2016-04-08
_audit_creation_method
;
Olex2 1.2
(compiled 2015.01.26 svn.r3150 for OlexSys, GUI svn.r4998)
;
_audit_update_record
;
2019-02-19 deposited with the CCDC.	2020-08-18 downloaded from the CCDC.
;
_cell_angle_alpha 90
_cell_angle_beta 100.2700(13)
_cell_angle_gamma 90
_cell_formula_units_Z 2
_cell_length_a 11.8129(2)
_cell_length_b 10.3804(2)
_cell_length_c 6.9487(1)
_cell_measurement_reflns_used 4353
_cell_measurement_temperature 173
_cell_measurement_theta_max 26.99
_cell_measurement_theta_min 2.63
_cell_volume 838.42(2)
_computing_molecular_graphics 'Olex2 (Dolomanov et al., 2009)'
_computing_publication_material 'Olex2 (Dolomanov et al., 2009)'
_computing_structure_refinement 'olex2.refine (Bourhis et al., 2015)'
_diffrn_ambient_temperature 172.98
_diffrn_measured_fraction_theta_full 0.9628
_diffrn_measured_fraction_theta_max 0.9616
_diffrn_measurement_device_type 'Bruker APEX-II CCD'
_diffrn_measurement_method '\f and \w scans'
_diffrn_radiation_type 'Mo K\a'
_diffrn_radiation_wavelength 0.71073
_diffrn_reflns_av_R_equivalents 0.0399
_diffrn_reflns_av_unetI/netI 0.0305
_diffrn_reflns_limit_h_max 16
_diffrn_reflns_limit_h_min -16
_diffrn_reflns_limit_k_max 13
_diffrn_reflns_limit_k_min -14
_diffrn_reflns_limit_l_max 9
_diffrn_reflns_limit_l_min -9
_diffrn_reflns_number 21310
_diffrn_reflns_theta_full 29.8826
_diffrn_reflns_theta_max 29.88
_diffrn_reflns_theta_min 1.75
_diffrn_standards_number 0
_exptl_absorpt_coefficient_mu 0.132
_exptl_absorpt_correction_type none
_exptl_crystal_density_diffrn 1.5063
_exptl_crystal_description 'irregular fragment'
_exptl_crystal_F_000 400.2908
_refine_diff_density_max 0.6045
_refine_diff_density_min -0.5442
_refine_diff_density_rms 0.1045
_refine_ls_d_res_high 0.7133
_refine_ls_d_res_low 11.6236
_refine_ls_goodness_of_fit_ref 1.0609
_refine_ls_hydrogen_treatment mixed
_refine_ls_matrix_type full
_refine_ls_number_constraints 10
_refine_ls_number_parameters 133
_refine_ls_number_reflns 2331
_refine_ls_number_restraints 0
_refine_ls_restrained_S_all 1.0609
_refine_ls_R_factor_all 0.0857
_refine_ls_R_factor_gt 0.0542
_refine_ls_shift/su_max 0.0038
_refine_ls_shift/su_mean 0.0003
_refine_ls_structure_factor_coef Fsqd
_refine_ls_weighting_details 'w=1/[\s^2^(Fo^2^)+(0.0847P)^2^+0.4108P] where P=(Fo^2^+2Fc^2^)/3'
_refine_ls_weighting_scheme calc
_refine_ls_wR_factor_gt 0.1407
_refine_ls_wR_factor_ref 0.1632
_reflns_Friedel_coverage 0.0
_reflns_limit_h_max 16
_reflns_limit_h_min -16
_reflns_limit_k_max 14
_reflns_limit_k_min 0
_reflns_limit_l_max 9
_reflns_limit_l_min 0
_reflns_number_gt 1626
_reflns_number_total 2331
_reflns_threshold_expression I>=2u(I)
_cod_data_source_file d0cc02270e2.cif
_cod_data_source_block eimox2co
_cod_depositor_comments 'Adding full bibliography for 7127165--7127177.cif.'
_cod_original_cell_volume 838.42(3)
_cod_database_code 7127167
_olex2_refinement_description
;
1. Fixed Uiso
 At 1.2 times of:
  All C(H) groups
 At 1.5 times of:
  All C(H,H,H) groups
2.a Me refined with riding coordinates:
 C13(H13a,H13b,H13c)
2.b Aromatic/amide H refined with riding coordinates:
 C9(H9), C11(H11), C12(H12)
;
_olex2_submission_special_instructions 'No special instructions were received'

loop_
_space_group_symop_id
_space_group_symop_operation_xyz
1 x,y,z
2 -x,y+1/2,-z+1/2
3 -x,-y,-z
4 x,-y-1/2,z-1/2

loop_
_atom_site_label
_atom_site_type_symbol
_atom_site_fract_x
_atom_site_fract_y
_atom_site_fract_z
_atom_site_U_iso_or_equiv
_atom_site_adp_type
_atom_site_occupancy
_atom_site_refinement_flags_posn
O1 O 0.00100(11) 0.32647(12) 0.2179(2) 0.0245(3) Uani 1.000000 .
O2 O 0.17000(12) 0.32652(13) 0.4225(2) 0.0275(3) Uani 1.000000 .
O3 O 0.17521(11) 0.06448(13) 0.3878(2) 0.0277(4) Uani 1.000000 .
O4 O -0.01060(12) 0.07145(13) 0.2492(2) 0.0281(4) Uani 1.000000 .
N1 N -0.33965(13) 0.11085(15) -0.1348(2) 0.0210(4) Uani 1.000000 .
C6 C 0.08684(15) 0.27238(18) 0.3217(2) 0.0188(4) Uani 1.000000 .
N2 N -0.20022(14) 0.23536(17) -0.0078(2) 0.0245(4) Uani 1.000000 .
C8 C 0.08846(15) 0.12332(18) 0.3224(2) 0.0193(4) Uani 1.000000 .
C9 C -0.37761(16) 0.23620(19) -0.1689(3) 0.0229(4) Uani 1.000000 .
H9 H -0.45123(16) 0.26269(19) -0.2355(3) 0.0275(5) Uiso 1.000000 R
O1W O 0.35408(14) 0.15994(18) 0.6970(3) 0.0399(4) Uani 1.000000 .
C11 C -0.28964(17) 0.3138(2) -0.0892(3) 0.0246(4) Uani 1.000000 .
H11 H -0.28972(17) 0.4054(2) -0.0895(3) 0.0295(5) Uiso 1.000000 R
C12 C -0.23187(15) 0.11368(19) -0.0374(3) 0.0230(4) Uani 1.000000 .
H12 H -0.18548(15) 0.04058(19) 0.0039(3) 0.0276(5) Uiso 1.000000 R
C13 C -0.40351(18) -0.0060(2) -0.2037(3) 0.0307(5) Uani 1.000000 .
H13a H -0.48085(18) 0.0173(2) -0.2711(3) 0.0461(7) Uiso 1.000000 R
H13b H -0.36309(18) -0.0522(2) -0.2943(3) 0.0461(7) Uiso 1.000000 R
H13c H -0.40936(18) -0.0616(2) -0.0918(3) 0.0461(7) Uiso 1.000000 R
H2 H -0.127(2) 0.256(3) 0.062(3) 0.039(7) Uiso 1.000000 .
H1Wa H 0.299(3) 0.155(4) 0.601(6) 0.079(12) Uiso 1.000000 .
H1Wb H 0.309(3) 0.175(3) 0.792(5) 0.078(11) Uiso 1.000000 .
H H 0.004(3) 0.478(4) 0.239(5) 0.071(10) Uiso 1.000000 .

loop_
_atom_site_aniso_label
_atom_site_aniso_U_11
_atom_site_aniso_U_22
_atom_site_aniso_U_33
_atom_site_aniso_U_12
_atom_site_aniso_U_13
_atom_site_aniso_U_23
O1 0.0220(7) 0.0156(7) 0.0326(7) 0.0011(5) -0.0042(5) 0.0008(5)
O2 0.0246(7) 0.0214(7) 0.0326(7) -0.0036(6) -0.0055(6) -0.0023(6)
O3 0.0232(7) 0.0219(7) 0.0351(8) 0.0050(6) -0.0026(6) 0.0008(6)
O4 0.0239(7) 0.0152(7) 0.0399(8) -0.0016(5) -0.0084(6) 0.0004(6)
N1 0.0191(7) 0.0195(8) 0.0229(7) 0.0002(6) -0.0002(6) -0.0017(6)
C6 0.0188(8) 0.0170(9) 0.0205(8) -0.0007(7) 0.0028(7) -0.0004(7)
N2 0.0182(8) 0.0302(10) 0.0237(8) -0.0028(7) 0.0002(6) -0.0044(7)
C8 0.0196(8) 0.0183(9) 0.0188(8) 0.0006(7) 0.0000(6) -0.0001(7)
C9 0.0232(9) 0.0208(10) 0.0236(9) 0.0042(7) 0.0015(7) 0.0001(7)
O1W 0.0222(8) 0.0486(11) 0.0451(10) 0.0040(7) -0.0041(7) -0.0007(8)
C11 0.0279(10) 0.0217(10) 0.0240(9) -0.0013(7) 0.0043(7) -0.0022(7)
C12 0.0196(9) 0.0250(10) 0.0229(8) 0.0032(7) -0.0005(7) -0.0016(7)
C13 0.0268(10) 0.0235(11) 0.0402(12) -0.0055(8) 0.0014(8) -0.0048(9)

loop_
_atom_type_symbol
_atom_type_scat_dispersion_real
_atom_type_scat_dispersion_imag
_atom_type_scat_Cromer_Mann_a1
_atom_type_scat_Cromer_Mann_a2
_atom_type_scat_Cromer_Mann_a3
_atom_type_scat_Cromer_Mann_a4
_atom_type_scat_Cromer_Mann_b1
_atom_type_scat_Cromer_Mann_b2
_atom_type_scat_Cromer_Mann_b3
_atom_type_scat_Cromer_Mann_b4
_atom_type_scat_Cromer_Mann_c
_atom_type_scat_source
_atom_type_scat_dispersion_source
H 0.00000 0.00000 0.49300 0.32291 0.14019 0.04081 10.51090 26.12570 3.14236 57.79970 0.0030380000826 'International Tables Volume C Table 6.1.1.4 (pp. 500-502)' 'Henke, Gullikson and Davis, At. Data and Nucl. Data Tables, 1993, 54, 2'
C 0.00347 0.00161 2.31000 1.02000 1.58860 0.86500 20.84390 10.20750 0.56870 51.65120 0.215599998832 'International Tables Volume C Table 6.1.1.4 (pp. 500-502)' 'Henke, Gullikson and Davis, At. Data and Nucl. Data Tables, 1993, 54, 2'
O 0.01158 0.00611 3.04850 2.28680 1.54630 0.86700 13.27710 5.70110 0.32390 32.90890 0.250800013542 'International Tables Volume C Table 6.1.1.4 (pp. 500-502)' 'Henke, Gullikson and Davis, At. Data and Nucl. Data Tables, 1993, 54, 2'
N 0.00653 0.00323 12.21260 3.13220 2.01250 1.16630 0.00570 9.89330 28.99750 0.58260 -11.5290002823 'International Tables Volume C Table 6.1.1.4 (pp. 500-502)' 'Henke, Gullikson and Davis, At. Data and Nucl. Data Tables, 1993, 54, 2'

loop_
_geom_angle_atom_site_label_1
_geom_angle_atom_site_label_2
_geom_angle_atom_site_label_3
_geom_angle
_geom_angle_site_symmetry_1
_geom_angle_site_symmetry_3
_geom_angle_publ_flag
C12 N1 C9 108.53(16) . . ?
C13 N1 C9 126.26(16) . . ?
C13 N1 C12 125.11(16) . . ?
O2 C6 O1 126.61(17) . . ?
C8 C6 O1 116.96(15) . . ?
C8 C6 O2 116.43(16) . . ?
C12 N2 C11 109.09(16) . . ?
O4 C8 O3 125.34(18) . . ?
C6 C8 O3 121.01(16) . . ?
C6 C8 O4 113.65(15) . . ?
C11 C9 N1 106.75(16) . . ?
C9 C11 N2 107.06(17) . . ?
N2 C12 N1 108.55(17) . . ?

loop_
_geom_bond_atom_site_label_1
_geom_bond_atom_site_label_2
_geom_bond_distance
_geom_bond_site_symmetry_2
_geom_bond_publ_flag
O1 C6 1.266(2) . ?
O2 C6 1.235(2) . ?
O3 C8 1.210(2) . ?
O4 C8 1.306(2) . ?
N1 C9 1.383(3) . ?
N1 C12 1.331(2) . ?
N1 C13 1.463(2) . ?
C6 C8 1.547(3) . ?
N2 C11 1.373(3) . ?
N2 C12 1.323(3) . ?
C9 C11 1.353(3) . ?
